data_7220591
loop_
_publ_author_name
'Tian, Aixiang'
'Hou, Xue'
'Ying, Jun'
'Liu, Guocheng'
'Yang, Yang'
'Ning, Yali'
'Li, Tianjiao'
'Wang, Xiuli'

_publ_section_title
;
 A series of polyoxometalate-based compounds including infinite Ag belts
 and circles constructed by two tolyl-1H-tetrazole isomers
;
_journal_name_full 'RSC Adv.'
_journal_paper_doi 10.1039/C5RA07107K
_journal_year 2015
_chemical_formula_sum 'C80 H70 Ag15 K2 Mo24 N40 O82 P2'
_chemical_formula_weight 6964.51
_chemical_name_systematic
; 
 ? 
;
_space_group_IT_number 2
_symmetry_cell_setting triclinic
_symmetry_space_group_name_Hall '-P 1'
_symmetry_space_group_name_H-M 'P -1'
_atom_sites_solution_hydrogens geom
_atom_sites_solution_primary direct
_atom_sites_solution_secondary difmap
_audit_creation_method SHELXL-97
_audit_update_record
;
2015-01-28 deposited with the CCDC.
2015-05-22 downloaded from the CCDC.
;
_cell_angle_alpha 83.042(7)
_cell_angle_beta 77.036(7)
_cell_angle_gamma 64.534(6)
_cell_formula_units_Z 1
_cell_length_a 14.554(5)
_cell_length_b 14.649(5)
_cell_length_c 20.459(7)
_cell_measurement_temperature 296(2)
_cell_volume 3836(2)
_computing_cell_refinement 'SMART (Bruker, 2001)'
_computing_data_collection 'SMART (Bruker, 2001)'
_computing_data_reduction 'SAINT+ (Bruker, 1999)'
_computing_molecular_graphics 'PLATON (Spek, 2003)'
_computing_publication_material 'SHELXTL (1998)'
_computing_structure_refinement 'SHELXL-97 (Sheldrick, 1997)'
_computing_structure_solution 'SHELXS-97 (Sheldrick, 1990)'
_diffrn_ambient_temperature 296(2)
_diffrn_measured_fraction_theta_full 0.996
_diffrn_measured_fraction_theta_max 0.996
_diffrn_measurement_device_type 'CCD area detector'
_diffrn_measurement_method 'phi and omega scans'
_diffrn_radiation_monochromator graphite
_diffrn_radiation_source 'fine-focus sealed tube'
_diffrn_radiation_type MoK\a
_diffrn_radiation_wavelength 0.71073
_diffrn_reflns_av_R_equivalents 0.0829
_diffrn_reflns_av_sigmaI/netI 0.1732
_diffrn_reflns_limit_h_max 17
_diffrn_reflns_limit_h_min -12
_diffrn_reflns_limit_k_max 17
_diffrn_reflns_limit_k_min -16
_diffrn_reflns_limit_l_max 24
_diffrn_reflns_limit_l_min -22
_diffrn_reflns_number 20778
_diffrn_reflns_theta_full 24.71
_diffrn_reflns_theta_max 24.71
_diffrn_reflns_theta_min 1.58
_exptl_absorpt_coefficient_mu 3.929
_exptl_absorpt_correction_T_max 0.577
_exptl_absorpt_correction_T_min 0.539
_exptl_absorpt_correction_type multi-scan
_exptl_absorpt_process_details 'SADABS, Sheldrick, 1996'
_exptl_crystal_colour green
_exptl_crystal_density_diffrn 3.015
_exptl_crystal_density_method 'not measured'
_exptl_crystal_description block
_exptl_crystal_F_000 3267
_exptl_crystal_size_max 0.16
_exptl_crystal_size_mid 0.15
_exptl_crystal_size_min 0.14
_refine_diff_density_max 2.579
_refine_diff_density_min -1.662
_refine_diff_density_rms 0.333
_refine_ls_extinction_method none
_refine_ls_goodness_of_fit_ref 1.000
_refine_ls_hydrogen_treatment mixed
_refine_ls_matrix_type full
_refine_ls_number_parameters 1069
_refine_ls_number_reflns 13071
_refine_ls_number_restraints 48
_refine_ls_restrained_S_all 1.001
_refine_ls_R_factor_all 0.1832
_refine_ls_R_factor_gt 0.0916
_refine_ls_shift/su_max 0.001
_refine_ls_shift/su_mean 0.000
_refine_ls_structure_factor_coef Fsqd
_refine_ls_weighting_details 'calc w=1/[\s^2^(Fo^2^)+(0.1203P)^2^+0.0000P] where P=(Fo^2^+2Fc^2^)/3'
_refine_ls_weighting_scheme calc
_refine_ls_wR_factor_gt 0.2020
_refine_ls_wR_factor_ref 0.2481
_reflns_number_gt 6470
_reflns_number_total 13071
_reflns_threshold_expression >2sigma(I)
_cod_data_source_file c5ra07107k2.cif
_cod_data_source_block compound1
_cod_original_sg_symbol_H-M P-1
_cod_database_code 7220591

loop_
_symmetry_equiv_pos_as_xyz
'x, y, z'
'-x, -y, -z'

loop_
_atom_site_label
_atom_site_type_symbol
_atom_site_fract_x
_atom_site_fract_y
_atom_site_fract_z
_atom_site_U_iso_or_equiv
_atom_site_adp_type
_atom_site_occupancy
_atom_site_symmetry_multiplicity
_atom_site_calc_flag
_atom_site_refinement_flags
P1 P 1.0000 -1.5000 0.5000 0.0257(19) Uani 1 2 d S
P2 P 1.5000 -1.5000 0.0000 0.034(2) Uani 1 2 d S
Mo1 Mo 0.79922(18) -1.29333(17) 0.59622(12) 0.0422(6) Uani 1 1 d .
Mo2 Mo 1.26196(17) -1.53332(17) 0.47409(13) 0.0434(6) Uani 1 1 d .
Mo3 Mo 1.06643(19) -1.35317(17) 0.59111(12) 0.0415(6) Uani 1 1 d .
Mo4 Mo 1.12745(17) -1.45320(16) 0.33793(11) 0.0357(6) Uani 1 1 d .
Mo5 Mo 0.85389(17) -1.38232(16) 0.37105(11) 0.0348(5) Uani 1 1 d .
Mo6 Mo 0.95501(17) -1.24582(15) 0.44586(11) 0.0329(5) Uani 1 1 d .
Mo7 Mo 1.7427(2) -1.4782(2) -0.04797(13) 0.0557(8) Uani 1 1 d .
Mo8 Mo 1.2847(2) -1.30993(18) 0.09764(12) 0.0476(7) Uani 1 1 d .
Mo9 Mo 1.7179(2) -1.66822(18) 0.07312(12) 0.0432(6) Uani 1 1 d .
Mo10 Mo 1.53526(18) -1.30619(18) 0.06612(12) 0.0418(6) Uani 1 1 d .
Mo11 Mo 1.48471(18) -1.70763(18) 0.10601(11) 0.0403(6) Uani 1 1 d .
Mo12 Mo 1.48919(17) -1.49713(16) 0.17567(10) 0.0335(5) Uani 1 1 d .
O1' O 0.987(2) -1.4272(18) 0.4439(12) 0.016(6) Uiso 0.50 1 d P
O1 O 1.107(2) -1.536(2) 0.4446(13) 0.023(7) Uiso 0.50 1 d P
O1W O 1.004(3) -1.494(3) 0.198(2) 0.199(18) Uani 1 1 d .
O2' O 0.968(2) -1.3903(19) 0.5215(13) 0.021(6) Uiso 0.50 1 d P
O2 O 0.9154(19) -1.4991(18) 0.4622(12) 0.012(6) Uiso 0.50 1 d P
O3 O 0.721(2) -1.3397(14) 0.5641(12) 0.091(9) Uani 1 1 d .
O4 O 1.1983(19) -1.4206(13) 0.5234(11) 0.086(8) Uani 1 1 d .
O5 O 1.1785(18) -1.5885(14) 0.3376(12) 0.084(8) Uani 1 1 d .
O6 O 0.7109(15) -1.2026(14) 0.6434(9) 0.059(5) Uani 1 1 d .
O7 O 1.0627(16) -1.3172(14) 0.3805(9) 0.061(5) Uiso 1 1 d .
O8 O 0.9977(15) -1.4244(14) 0.3219(10) 0.059(5) Uani 1 1 d U
O9 O 1.1009(14) -1.2816(13) 0.6297(9) 0.052(5) Uiso 1 1 d .
O10 O 0.8339(15) -1.2265(18) 0.5216(8) 0.069(6) Uani 1 1 d .
O11 O 1.1820(15) -1.4207(15) 0.2642(9) 0.061(6) Uani 1 1 d .
O12 O 1.2277(17) -1.4727(15) 0.3954(11) 0.070(6) Uani 1 1 d U
O13 O 0.8982(18) -1.5303(14) 0.3604(12) 0.091(9) Uani 1 1 d .
O14 O 1.0328(16) -1.2661(19) 0.5105(9) 0.079(7) Uani 1 1 d .
O15 O 0.9253(14) -1.3042(17) 0.6240(8) 0.064(6) Uani 1 1 d .
O16 O 1.3882(14) -1.5570(13) 0.4618(8) 0.046(5) Uiso 1 1 d .
O17 O 0.8616(13) -1.2731(15) 0.3987(9) 0.056(5) Uani 1 1 d .
O18 O 0.9326(16) -1.1279(14) 0.4220(12) 0.072(6) Uani 1 1 d .
O19 O 0.7533(18) -1.3877(13) 0.4405(10) 0.077(7) Uani 1 1 d .
O20 O 0.7949(15) -1.3381(12) 0.3084(9) 0.051(5) Uani 1 1 d .
O21' O 1.459(2) -1.585(2) 0.0157(16) 0.032(8) Uani 0.50 1 d P
O21 O 1.370(2) -1.4331(19) 0.0138(13) 0.020(6) Uiso 0.50 1 d P
O22' O 1.526(2) -1.5567(19) 0.0637(13) 0.020(6) Uiso 0.50 1 d P
O22 O 1.480(2) -1.441(2) 0.0598(14) 0.028(7) Uiso 0.50 1 d P
O23 O 1.774(2) -1.586(2) -0.1019(14) 0.115(9) Uani 1 1 d U
O24 O 1.768(3) -1.579(2) 0.0272(10) 0.126(12) Uani 1 1 d .
O25 O 1.255(2) -1.2745(17) 0.0169(11) 0.085(7) Uani 1 1 d U
O26 O 1.4920(15) -1.747(2) 0.0234(10) 0.099(10) Uani 1 1 d .
O27 O 1.5390(15) -1.3907(14) 0.1406(11) 0.073(7) Uani 1 1 d .
O28 O 1.4894(18) -1.499(2) 0.2535(10) 0.085(7) Uani 1 1 d .
O29 O 1.5431(19) -1.2112(14) 0.0971(11) 0.079(7) Uani 1 1 d .
O30 O 1.8167(13) -1.7537(12) 0.1054(10) 0.056(6) Uani 1 1 d .
O31 O 1.6240(12) -1.7366(11) 0.0948(10) 0.051(5) Uani 1 1 d .
O32 O 1.3362(14) -1.617(2) 0.1039(9) 0.088(9) Uani 1 1 d .
O33 O 1.4601(15) -1.6035(14) 0.1706(12) 0.072(7) Uani 1 1 d .
O34 O 1.8544(12) -1.4679(13) -0.0690(8) 0.043(4) Uani 1 1 d .
O35 O 1.6680(14) -1.384(2) 0.0246(8) 0.084(8) Uani 1 1 d .
O36 O 1.3836(13) -1.2604(12) 0.0856(10) 0.059(6) Uani 1 1 d .
O37 O 1.469(2) -1.7987(16) 0.1577(10) 0.085(8) Uani 1 1 d .
O38 O 1.3596(13) -1.4020(12) 0.1679(11) 0.065(6) Uani 1 1 d .
O39 O 1.6355(13) -1.5842(13) 0.1450(10) 0.058(5) Uani 1 1 d .
O40 O 1.1827(13) -1.2265(14) 0.1476(8) 0.050(5) Uani 1 1 d .
Ag1 Ag 1.12897(16) -1.20786(17) 0.27448(11) 0.0506(6) Uani 1 1 d .
Ag2 Ag 0.99068(18) -0.60656(15) 0.05740(10) 0.0485(6) Uani 1 1 d .
Ag3 Ag 0.93286(17) -0.92099(14) 0.29500(12) 0.0491(6) Uani 1 1 d .
Ag4 Ag 0.70774(16) -0.69900(14) 0.31599(10) 0.0422(5) Uani 1 1 d .
Ag5 Ag 1.0000 -1.0000 0.5000 0.0475(8) Uani 1 2 d S
Ag6 Ag 0.74058(17) -0.46894(15) 0.21063(10) 0.0493(6) Uani 1 1 d .
Ag7 Ag 0.71362(15) -1.18890(15) 0.22248(10) 0.0418(5) Uani 1 1 d .
Ag8 Ag 0.57732(14) -0.62321(13) 0.48880(9) 0.0367(5) Uani 1 1 d .
K1 K 1.0145(5) -1.3331(4) 0.1879(3) 0.0497(17) Uani 1 1 d .
C1 C 0.855(2) -1.2759(19) 0.0777(13) 0.041(6) Uani 1 1 d .
C2 C 0.866(2) -1.1773(19) 0.0683(12) 0.046(7) Uani 1 1 d .
C3 C 0.969(3) -1.187(2) 0.0650(16) 0.077(11) Uani 1 1 d .
H3A H 1.0132 -1.2244 0.0248 0.092 Uiso 1 1 calc R
C4 C 0.981(3) -1.097(3) 0.0625(19) 0.091(12) Uani 1 1 d .
H4A H 1.0460 -1.0990 0.0600 0.109 Uiso 1 1 calc R
C5 C 0.897(3) -1.008(3) 0.064(2) 0.103(14) Uani 1 1 d .
H5A H 0.9100 -0.9503 0.0615 0.123 Uiso 1 1 calc R
C6 C 0.797(3) -0.991(2) 0.0676(18) 0.090(13) Uani 1 1 d .
H6A H 0.7413 -0.9270 0.0697 0.108 Uiso 1 1 calc R
C7 C 0.788(3) -1.085(2) 0.0683(17) 0.067(9) Uani 1 1 d .
C8 C 0.680(3) -1.067(3) 0.0694(19) 0.107(15) Uani 1 1 d .
H8A H 0.6756 -1.1309 0.0698 0.161 Uiso 1 1 calc R
H8B H 0.6575 -1.0280 0.0303 0.161 Uiso 1 1 calc R
H8C H 0.6358 -1.0311 0.1089 0.161 Uiso 1 1 calc R
C9 C 0.8076(18) -1.0436(16) 0.2744(11) 0.029(5) Uani 1 1 d .
C10 C 0.7128(18) -0.9475(18) 0.2929(12) 0.034(6) Uani 1 1 d .
C11 C 0.6926(18) -0.8633(18) 0.2515(11) 0.037(6) Uani 1 1 d .
H11A H 0.7379 -0.8682 0.2106 0.044 Uiso 1 1 calc R
C12 C 0.612(2) -0.7751(19) 0.2660(13) 0.039(6) Uani 1 1 d .
H12A H 0.5835 -0.7370 0.2271 0.047 Uiso 1 1 calc R
C13 C 0.540(2) -0.767(2) 0.3237(15) 0.052(8) Uani 1 1 d .
H13A H 0.4795 -0.7077 0.3327 0.063 Uiso 1 1 calc R
C14 C 0.5587(18) -0.852(2) 0.3697(14) 0.050(8) Uani 1 1 d .
H14A H 0.5124 -0.8471 0.4102 0.060 Uiso 1 1 calc R
C15 C 0.6475(19) -0.9452(17) 0.3544(11) 0.032(6) Uiso 1 1 d .
C16 C 0.671(2) -1.030(2) 0.4039(13) 0.051(8) Uani 1 1 d .
H16A H 0.7332 -1.0858 0.3853 0.076 Uiso 1 1 calc R
H16B H 0.6145 -1.0496 0.4154 0.076 Uiso 1 1 calc R
H16C H 0.6810 -1.0087 0.4435 0.076 Uiso 1 1 calc R
C17 C 0.7759(16) -0.8385(15) 0.5118(10) 0.022(5) Uani 1 1 d .
C18 C 0.7598(18) -0.8327(16) 0.5847(13) 0.038(7) Uani 1 1 d .
C19 C 0.7337(18) -0.7402(17) 0.6113(14) 0.040(7) Uani 1 1 d .
H19A H 0.7322 -0.6854 0.5826 0.048 Uiso 1 1 calc R
C20 C 0.7096(19) -0.728(2) 0.6809(13) 0.048(7) Uani 1 1 d .
H20A H 0.6910 -0.6654 0.6981 0.057 Uiso 1 1 calc R
C21 C 0.714(2) -0.812(2) 0.7254(13) 0.046(7) Uani 1 1 d U
H21A H 0.6943 -0.8049 0.7716 0.055 Uiso 1 1 calc R
C22 C 0.748(2) -0.905(2) 0.6961(14) 0.048(7) Uani 1 1 d U
H22A H 0.7567 -0.9618 0.7243 0.057 Uiso 1 1 calc R
C23 C 0.7690(19) -0.9176(19) 0.6293(13) 0.039(6) Uani 1 1 d U
C24 C 0.796(3) -1.0195(18) 0.6049(16) 0.077(11) Uani 1 1 d .
H24A H 0.7984 -1.0661 0.6425 0.115 Uiso 1 1 calc R
H24B H 0.8623 -1.0427 0.5753 0.115 Uiso 1 1 calc R
H24C H 0.7442 -1.0155 0.5812 0.115 Uiso 1 1 calc R
C25 C 0.5682(16) -0.3688(17) 0.3479(11) 0.028(5) Uani 1 1 d .
C26 C 0.5420(17) -0.2645(16) 0.3309(12) 0.032(6) Uani 1 1 d .
C27 C 0.5437(16) -0.2366(16) 0.2599(12) 0.029(6) Uani 1 1 d .
H27A H 0.5613 -0.2858 0.2290 0.035 Uiso 1 1 calc R
C28 C 0.5196(18) -0.1383(16) 0.2386(11) 0.030(6) Uiso 1 1 d .
H28A H 0.5166 -0.1200 0.1937 0.036 Uiso 1 1 calc R
C29 C 0.499(2) -0.0640(19) 0.2852(16) 0.056(8) Uani 1 1 d .
H29A H 0.4894 0.0014 0.2699 0.067 Uiso 1 1 calc R
C30 C 0.494(2) -0.0876(18) 0.3518(14) 0.043(7) Uani 1 1 d .
H30A H 0.4735 -0.0370 0.3822 0.051 Uiso 1 1 calc R
C31 C 0.5179(18) -0.1855(17) 0.3744(12) 0.034(6) Uani 1 1 d .
C32 C 0.520(2) -0.2029(18) 0.4474(13) 0.048(7) Uani 1 1 d .
H32A H 0.5008 -0.1397 0.4675 0.072 Uiso 1 1 calc R
H32B H 0.5892 -0.2484 0.4533 0.072 Uiso 1 1 calc R
H32C H 0.4727 -0.2319 0.4685 0.072 Uiso 1 1 calc R
C33 C 1.0067(17) -0.7740(16) 0.1827(11) 0.027(5) Uani 1 1 d .
C34 C 1.115(2) -0.8462(19) 0.1581(13) 0.041(6) Uani 1 1 d .
C35 C 1.198(2) -0.8279(19) 0.1673(14) 0.047(7) Uani 1 1 d .
C36 C 1.295(3) -0.903(3) 0.1459(17) 0.077(10) Uani 1 1 d .
H36A H 1.3527 -0.8945 0.1512 0.092 Uiso 1 1 calc R
C37 C 1.311(3) -0.989(3) 0.117(2) 0.093(14) Uani 1 1 d .
H37A H 1.3782 -1.0372 0.1050 0.112 Uiso 1 1 calc R
C38 C 1.230(3) -1.006(3) 0.107(2) 0.104(16) Uani 1 1 d .
H38A H 1.2432 -1.0635 0.0849 0.125 Uiso 1 1 calc R
C39 C 1.125(3) -0.933(2) 0.1292(15) 0.068(10) Uani 1 1 d .
H39A H 1.0682 -0.9433 0.1249 0.082 Uiso 1 1 calc R
C40 C 1.182(3) -0.736(3) 0.2017(18) 0.090(12) Uani 1 1 d .
H40A H 1.1096 -0.6938 0.2137 0.136 Uiso 1 1 calc R
H40B H 1.2157 -0.6983 0.1718 0.136 Uiso 1 1 calc R
H40C H 1.2120 -0.7561 0.2414 0.136 Uiso 1 1 calc R
N1 N 0.7920(15) -1.2934(14) 0.1313(10) 0.037(5) Uani 1 1 d .
N2 N 0.8110(15) -1.3896(15) 0.1299(11) 0.042(5) Uani 1 1 d .
N3 N 0.8797(15) -1.4281(14) 0.0759(9) 0.030(4) Uiso 1 1 d .
N4 N 0.9076(15) -1.3583(13) 0.0420(9) 0.029(5) Uani 1 1 d .
N5 N 0.9032(15) -1.0509(14) 0.2758(10) 0.036(5) Uani 1 1 d .
N6 N 0.9715(14) -1.1452(12) 0.2581(10) 0.030(5) Uani 1 1 d .
N7 N 0.9175(15) -1.1903(13) 0.2406(11) 0.040(5) Uani 1 1 d .
N8 N 0.8146(15) -1.1275(14) 0.2522(11) 0.041(5) Uani 1 1 d .
N9 N 0.7082(13) -0.7756(13) 0.4742(9) 0.026(4) Uani 1 1 d .
N10 N 0.7535(15) -0.8060(14) 0.4102(9) 0.031(5) Uiso 1 1 d .
N11 N 0.8435(14) -0.8828(14) 0.4085(10) 0.032(5) Uani 1 1 d .
N12 N 0.8591(14) -0.9057(13) 0.4728(10) 0.034(5) Uani 1 1 d .
N13 N 0.5315(14) -0.4067(13) 0.4081(8) 0.025(4) Uiso 1 1 d .
N14 N 0.5768(14) -0.5098(14) 0.4028(8) 0.029(5) Uani 1 1 d .
N15 N 0.6370(14) -0.5292(13) 0.3448(10) 0.032(5) Uani 1 1 d .
N16 N 0.6368(14) -0.4482(14) 0.3097(10) 0.031(5) Uani 1 1 d .
N17 N 0.9615(15) -0.6783(14) 0.1578(9) 0.031(5) Uani 1 1 d .
N18 N 0.8626(15) -0.6387(15) 0.1935(9) 0.035(5) Uani 1 1 d U
N19 N 0.8487(16) -0.7086(13) 0.2366(10) 0.037(5) Uani 1 1 d .
N20 N 0.9368(15) -0.7929(15) 0.2305(9) 0.035(5) Uani 1 1 d .

loop_
_atom_site_aniso_label
_atom_site_aniso_U_11
_atom_site_aniso_U_22
_atom_site_aniso_U_33
_atom_site_aniso_U_23
_atom_site_aniso_U_13
_atom_site_aniso_U_12
P1 0.017(5) 0.022(4) 0.045(5) 0.004(4) -0.018(4) -0.010(4)
P2 0.038(6) 0.049(6) 0.029(5) -0.005(4) -0.010(4) -0.028(5)
Mo1 0.0306(14) 0.0338(13) 0.0625(16) -0.0092(11) -0.0124(12) -0.0099(11)
Mo2 0.0196(12) 0.0396(13) 0.0819(18) 0.0102(12) -0.0189(12) -0.0209(11)
Mo3 0.0444(15) 0.0467(14) 0.0542(15) -0.0067(11) -0.0091(12) -0.0372(12)
Mo4 0.0339(14) 0.0414(13) 0.0460(14) 0.0102(11) -0.0170(11) -0.0274(11)
Mo5 0.0280(13) 0.0393(13) 0.0444(13) 0.0117(10) -0.0172(10) -0.0191(11)
Mo6 0.0294(13) 0.0278(11) 0.0485(13) 0.0065(10) -0.0127(10) -0.0180(10)
Mo7 0.0555(18) 0.097(2) 0.0498(15) -0.0013(14) -0.0084(13) -0.0651(17)
Mo8 0.0642(19) 0.0483(14) 0.0420(14) -0.0127(11) 0.0040(12) -0.0382(14)
Mo9 0.0571(17) 0.0462(14) 0.0475(14) 0.0108(11) -0.0282(12) -0.0355(13)
Mo10 0.0319(14) 0.0515(14) 0.0546(15) -0.0231(12) -0.0019(11) -0.0265(12)
Mo11 0.0342(14) 0.0500(14) 0.0483(14) 0.0156(11) -0.0183(11) -0.0275(12)
Mo12 0.0337(14) 0.0356(12) 0.0329(12) -0.0025(10) -0.0106(10) -0.0136(10)
O1W 0.16(4) 0.23(4) 0.23(4) -0.06(4) -0.06(3) -0.08(3)
O3 0.15(2) 0.046(12) 0.14(2) 0.048(13) -0.119(19) -0.061(14)
O4 0.10(2) 0.032(11) 0.103(17) 0.015(11) 0.028(14) -0.033(12)
O5 0.094(18) 0.037(11) 0.15(2) 0.013(12) -0.098(17) -0.020(12)
O6 0.048(13) 0.066(13) 0.054(12) -0.013(10) 0.000(10) -0.018(11)
O8 0.051(9) 0.067(9) 0.080(9) -0.021(7) -0.012(7) -0.039(7)
O10 0.046(13) 0.14(2) 0.033(11) -0.002(11) -0.010(9) -0.048(13)
O11 0.064(15) 0.082(14) 0.047(11) -0.037(10) 0.012(10) -0.042(12)
O12 0.082(10) 0.065(9) 0.094(10) -0.003(7) -0.046(8) -0.045(8)
O13 0.083(19) 0.027(11) 0.120(19) 0.007(11) 0.035(14) -0.011(12)
O14 0.053(15) 0.17(2) 0.032(11) 0.008(13) -0.010(10) -0.059(15)
O15 0.035(12) 0.136(19) 0.033(10) 0.002(11) -0.008(8) -0.047(13)
O17 0.020(10) 0.088(15) 0.068(13) -0.039(11) 0.009(9) -0.029(10)
O18 0.061(15) 0.041(11) 0.130(19) 0.019(12) -0.022(13) -0.038(11)
O19 0.087(18) 0.033(11) 0.090(16) 0.003(10) 0.034(13) -0.031(11)
O20 0.058(13) 0.037(10) 0.063(12) 0.005(9) -0.029(10) -0.016(10)
O21' 0.03(2) 0.021(16) 0.06(2) 0.002(15) -0.025(16) -0.014(15)
O23 0.146(13) 0.108(12) 0.118(12) -0.007(9) -0.022(9) -0.079(9)
O24 0.29(4) 0.15(2) 0.047(14) 0.017(14) -0.042(18) -0.19(3)
O25 0.112(11) 0.085(10) 0.092(11) -0.010(8) -0.010(8) -0.074(8)
O26 0.027(13) 0.20(3) 0.049(13) -0.023(15) -0.005(10) -0.026(15)
O27 0.025(12) 0.055(13) 0.110(17) -0.002(12) 0.015(11) -0.004(10)
O28 0.073(17) 0.15(2) 0.071(15) 0.020(14) -0.025(12) -0.081(17)
O29 0.13(2) 0.055(13) 0.096(16) 0.014(12) -0.070(15) -0.062(14)
O30 0.027(11) 0.032(10) 0.103(15) -0.031(10) -0.028(10) 0.007(8)
O31 0.015(9) 0.023(9) 0.115(16) -0.023(9) -0.025(10) 0.003(7)
O32 0.018(11) 0.20(3) 0.034(11) -0.014(13) -0.010(8) -0.023(14)
O33 0.053(14) 0.045(11) 0.14(2) -0.009(12) -0.052(14) -0.025(11)
O34 0.020(10) 0.053(11) 0.061(12) -0.014(9) 0.007(8) -0.024(9)
O35 0.031(12) 0.18(2) 0.028(10) -0.023(12) -0.006(9) -0.022(14)
O36 0.017(10) 0.033(10) 0.113(16) 0.010(10) 0.007(10) -0.009(8)
O37 0.15(2) 0.068(14) 0.064(14) 0.002(11) -0.002(14) -0.075(16)
O38 0.023(11) 0.030(10) 0.117(17) 0.019(10) 0.013(10) -0.005(9)
O39 0.028(11) 0.047(11) 0.109(16) -0.008(11) -0.006(10) -0.029(9)
O40 0.027(11) 0.072(13) 0.052(11) 0.000(10) -0.007(9) -0.023(10)
Ag1 0.0296(13) 0.0573(14) 0.0701(15) -0.0028(11) -0.0133(11) -0.0209(11)
Ag2 0.0530(15) 0.0437(12) 0.0481(13) -0.0008(10) 0.0080(10) -0.0282(11)
Ag3 0.0392(13) 0.0316(11) 0.0810(16) 0.0006(10) -0.0039(11) -0.0232(10)
Ag4 0.0379(13) 0.0343(11) 0.0528(13) 0.0014(9) -0.0031(10) -0.0169(10)
Ag5 0.0217(16) 0.0488(18) 0.0534(18) 0.0001(14) -0.0131(13) 0.0051(14)
Ag6 0.0419(14) 0.0408(12) 0.0540(13) 0.0015(10) 0.0112(10) -0.0176(10)
Ag7 0.0347(12) 0.0443(12) 0.0541(13) -0.0089(10) -0.0080(10) -0.0220(10)
Ag8 0.0234(11) 0.0317(10) 0.0489(12) -0.0004(9) -0.0040(9) -0.0074(9)
K1 0.056(4) 0.022(3) 0.068(4) -0.016(3) -0.035(3) 0.001(3)
C1 0.029(16) 0.047(17) 0.050(17) 0.005(14) -0.005(13) -0.021(14)
C2 0.06(2) 0.029(15) 0.036(15) -0.007(12) 0.005(14) -0.010(15)
C3 0.13(4) 0.06(2) 0.07(2) -0.002(17) -0.01(2) -0.08(2)
C4 0.06(3) 0.08(3) 0.13(3) 0.04(2) 0.00(2) -0.05(2)
C5 0.09(3) 0.05(2) 0.18(4) -0.01(2) 0.00(3) -0.04(2)
C6 0.10(3) 0.035(18) 0.11(3) 0.010(18) 0.03(2) -0.03(2)
C7 0.05(2) 0.05(2) 0.09(2) 0.013(18) -0.015(18) -0.024(18)
C8 0.16(5) 0.13(4) 0.10(3) 0.04(3) -0.05(3) -0.12(4)
C9 0.029(15) 0.021(12) 0.041(14) -0.003(10) -0.008(11) -0.014(11)
C10 0.030(15) 0.044(15) 0.040(14) 0.003(12) -0.016(12) -0.023(13)
C11 0.025(15) 0.046(16) 0.026(13) -0.005(12) -0.010(11) 0.002(13)
C12 0.033(16) 0.049(16) 0.044(16) -0.009(13) -0.021(13) -0.016(14)
C13 0.032(17) 0.044(17) 0.08(2) -0.014(16) -0.036(16) 0.006(14)
C14 0.008(14) 0.07(2) 0.062(18) -0.017(16) 0.000(12) -0.002(13)
C16 0.05(2) 0.08(2) 0.049(17) -0.009(15) -0.010(14) -0.049(17)
C17 0.021(13) 0.017(11) 0.026(12) -0.005(10) -0.007(10) -0.005(10)
C18 0.016(13) 0.021(13) 0.08(2) 0.015(13) -0.023(13) -0.006(11)
C19 0.030(15) 0.025(13) 0.08(2) 0.005(13) -0.019(14) -0.019(12)
C20 0.031(16) 0.08(2) 0.050(18) -0.016(15) -0.006(13) -0.033(15)
C21 0.037(10) 0.059(11) 0.045(10) -0.003(8) -0.014(8) -0.021(8)
C22 0.043(10) 0.050(10) 0.058(11) 0.003(8) -0.006(8) -0.029(8)
C23 0.027(10) 0.045(10) 0.047(10) -0.003(8) -0.006(8) -0.017(8)
C24 0.09(3) 0.027(15) 0.10(3) -0.003(16) 0.03(2) -0.037(18)
C25 0.013(13) 0.043(15) 0.030(13) 0.002(11) -0.008(10) -0.012(11)
C26 0.015(13) 0.025(13) 0.052(16) 0.012(12) -0.010(11) -0.006(10)
C27 0.018(13) 0.019(11) 0.061(16) 0.009(11) -0.017(11) -0.016(10)
C29 0.06(2) 0.032(15) 0.09(2) -0.001(15) -0.022(17) -0.036(15)
C30 0.045(18) 0.034(15) 0.058(18) -0.004(13) -0.031(14) -0.014(13)
C31 0.033(15) 0.027(13) 0.050(16) -0.014(11) 0.004(12) -0.023(12)
C32 0.041(18) 0.036(15) 0.08(2) -0.011(14) 0.000(14) -0.030(14)
C33 0.015(13) 0.031(13) 0.036(13) 0.007(11) -0.009(10) -0.009(11)
C34 0.030(16) 0.045(16) 0.052(16) -0.005(13) 0.004(12) -0.023(13)
C35 0.024(16) 0.033(15) 0.08(2) -0.009(14) -0.005(14) -0.005(13)
C36 0.04(2) 0.07(3) 0.10(3) 0.01(2) -0.003(19) -0.018(19)
C37 0.07(3) 0.05(2) 0.10(3) -0.01(2) 0.00(2) 0.02(2)
C38 0.07(3) 0.032(19) 0.16(4) 0.00(2) 0.02(3) 0.01(2)
C39 0.10(3) 0.032(16) 0.08(2) 0.011(16) -0.02(2) -0.036(19)
C40 0.05(2) 0.12(3) 0.12(3) -0.04(3) 0.02(2) -0.06(2)
N1 0.028(13) 0.026(11) 0.055(14) -0.004(10) -0.014(11) -0.006(10)
N2 0.011(11) 0.041(13) 0.072(16) -0.010(11) 0.000(10) -0.010(10)
N4 0.031(12) 0.017(10) 0.034(11) -0.002(8) 0.007(9) -0.012(9)
N5 0.023(12) 0.024(11) 0.063(14) 0.002(10) 0.000(10) -0.016(9)
N6 0.018(11) 0.016(10) 0.055(13) -0.010(9) 0.009(9) -0.011(9)
N7 0.021(12) 0.011(9) 0.090(17) -0.009(10) -0.004(11) -0.010(9)
N8 0.023(13) 0.029(11) 0.077(16) -0.010(11) -0.004(11) -0.018(10)
N9 0.013(10) 0.032(11) 0.041(12) 0.012(9) -0.008(9) -0.018(9)
N11 0.009(10) 0.039(12) 0.047(13) 0.001(10) -0.007(9) -0.009(9)
N12 0.019(12) 0.023(10) 0.054(13) -0.006(10) -0.015(10) 0.001(9)
N14 0.021(11) 0.038(12) 0.014(10) 0.000(8) 0.004(8) -0.004(9)
N15 0.023(12) 0.016(10) 0.065(15) 0.007(10) -0.013(11) -0.015(9)
N16 0.015(11) 0.031(11) 0.050(13) -0.006(10) -0.015(9) -0.008(9)
N17 0.038(13) 0.033(11) 0.023(10) 0.002(9) -0.009(9) -0.015(10)
N18 0.027(9) 0.043(9) 0.037(8) -0.012(7) 0.001(7) -0.017(7)
N19 0.042(14) 0.012(10) 0.049(13) -0.001(9) 0.007(10) -0.012(10)
N20 0.026(12) 0.047(13) 0.034(12) -0.006(10) 0.007(9) -0.021(11)

loop_
_atom_type_symbol
_atom_type_description
_atom_type_scat_dispersion_real
_atom_type_scat_dispersion_imag
_atom_type_scat_source
C C 0.0033 0.0016 'International Tables Vol C Tables 4.2.6.8 and 6.1.1.4'
H H 0.0000 0.0000 'International Tables Vol C Tables 4.2.6.8 and 6.1.1.4'
N N 0.0061 0.0033 'International Tables Vol C Tables 4.2.6.8 and 6.1.1.4'
O O 0.0106 0.0060 'International Tables Vol C Tables 4.2.6.8 and 6.1.1.4'
P P 0.1023 0.0942 'International Tables Vol C Tables 4.2.6.8 and 6.1.1.4'
Mo Mo -1.6832 0.6857 'International Tables Vol C Tables 4.2.6.8 and 6.1.1.4'
Ag Ag -0.8971 1.1015 'International Tables Vol C Tables 4.2.6.8 and 6.1.1.4'
K K 0.2009 0.2494 'International Tables Vol C Tables 4.2.6.8 and 6.1.1.4'

loop_
_geom_angle_atom_site_label_1
_geom_angle_atom_site_label_2
_geom_angle_atom_site_label_3
_geom_angle
_geom_angle_site_symmetry_1
_geom_angle_site_symmetry_3
O1' P1 O1' 179.999(5) . 2_726
O1' P1 O2' 113.0(13) . 2_726
O1' P1 O2' 67.0(13) 2_726 2_726
O1' P1 O2' 67.0(13) . .
O1' P1 O2' 113.0(13) 2_726 .
O2' P1 O2' 180.0(18) 2_726 .
O1' P1 O2 69.1(13) . .
O1' P1 O2 110.9(13) 2_726 .
O2' P1 O2 71.5(13) 2_726 .
O2' P1 O2 108.5(13) . .
O1' P1 O2 110.9(13) . 2_726
O1' P1 O2 69.1(13) 2_726 2_726
O2' P1 O2 108.5(13) 2_726 2_726
O2' P1 O2 71.5(13) . 2_726
O2 P1 O2 179.999(4) . 2_726
O1' P1 O1 108.9(14) . 2_726
O1' P1 O1 71.1(14) 2_726 2_726
O2' P1 O1 110.2(14) 2_726 2_726
O2' P1 O1 69.8(14) . 2_726
O2 P1 O1 75.0(13) . 2_726
O2 P1 O1 105.0(13) 2_726 2_726
O1' P1 O1 71.1(14) . .
O1' P1 O1 108.9(14) 2_726 .
O2' P1 O1 69.8(14) 2_726 .
O2' P1 O1 110.2(14) . .
O2 P1 O1 105.0(13) . .
O2 P1 O1 75.0(13) 2_726 .
O1 P1 O1 179.999(5) 2_726 .
O22' P2 O22' 180(2) . 2_825
O22' P2 O22 118.0(14) . 2_825
O22' P2 O22 62.0(14) 2_825 2_825
O22' P2 O22 62.0(14) . .
O22' P2 O22 118.0(14) 2_825 .
O22 P2 O22 180(2) 2_825 .
O22' P2 O21' 68.2(14) . .
O22' P2 O21' 111.8(14) 2_825 .
O22 P2 O21' 67.0(16) 2_825 .
O22 P2 O21' 113.0(16) . .
O22' P2 O21' 111.8(14) . 2_825
O22' P2 O21' 68.2(14) 2_825 2_825
O22 P2 O21' 113.0(16) 2_825 2_825
O22 P2 O21' 67.0(16) . 2_825
O21' P2 O21' 179.998(9) . 2_825
O22' P2 O21 73.4(13) . 2_825
O22' P2 O21 106.6(13) 2_825 2_825
O22 P2 O21 77.3(14) 2_825 2_825
O22 P2 O21 102.7(14) . 2_825
O21' P2 O21 102.8(14) . 2_825
O21' P2 O21 77.2(14) 2_825 2_825
O22' P2 O21 106.6(13) . .
O22' P2 O21 73.4(13) 2_825 .
O22 P2 O21 102.7(14) 2_825 .
O22 P2 O21 77.3(14) . .
O21' P2 O21 77.2(14) . .
O21' P2 O21 102.8(14) 2_825 .
O21 P2 O21 179.998(2) 2_825 .
O6 Mo1 O10 103.0(10) . .
O6 Mo1 O3 101.5(11) . .
O10 Mo1 O3 98.8(9) . .
O6 Mo1 O15 100.4(9) . .
O10 Mo1 O15 87.2(8) . .
O3 Mo1 O15 155.3(10) . .
O6 Mo1 O5 100.0(10) . 2_726
O10 Mo1 O5 155.3(10) . 2_726
O3 Mo1 O5 85.3(8) . 2_726
O15 Mo1 O5 79.8(8) . 2_726
O6 Mo1 O1 156.7(10) . 2_726
O10 Mo1 O1 98.5(10) . 2_726
O3 Mo1 O1 66.0(10) . 2_726
O15 Mo1 O1 89.5(9) . 2_726
O5 Mo1 O1 60.8(9) 2_726 2_726
O6 Mo1 O2' 158.6(10) . .
O10 Mo1 O2' 64.0(9) . .
O3 Mo1 O2' 97.4(11) . .
O15 Mo1 O2' 63.7(8) . .
O5 Mo1 O2' 91.4(9) 2_726 .
O1 Mo1 O2' 43.4(9) 2_726 .
O16 Mo2 O12 102.2(9) . .
O16 Mo2 O4 103.5(10) . .
O12 Mo2 O4 97.0(10) . .
O16 Mo2 O3 97.7(9) . 2_726
O12 Mo2 O3 86.0(8) . 2_726
O4 Mo2 O3 157.4(11) . 2_726
O16 Mo2 O19 100.8(9) . 2_726
O12 Mo2 O19 154.8(10) . 2_726
O4 Mo2 O19 87.5(8) . 2_726
O3 Mo2 O19 80.8(9) 2_726 2_726
O16 Mo2 O2 157.6(8) . 2_726
O12 Mo2 O2 98.2(9) . 2_726
O4 Mo2 O2 64.5(9) . 2_726
O3 Mo2 O2 92.8(10) 2_726 2_726
O19 Mo2 O2 61.4(8) 2_726 2_726
O16 Mo2 O1 154.8(9) . .
O12 Mo2 O1 63.1(9) . .
O4 Mo2 O1 98.8(10) . .
O3 Mo2 O1 62.6(9) 2_726 .
O19 Mo2 O1 91.8(10) 2_726 .
O2 Mo2 O1 46.4(8) 2_726 .
O9 Mo3 O13 103.8(11) . 2_726
O9 Mo3 O15 102.1(9) . .
O13 Mo3 O15 96.6(10) 2_726 .
O9 Mo3 O14 99.0(9) . .
O13 Mo3 O14 155.5(11) 2_726 .
O15 Mo3 O14 87.2(8) . .
O9 Mo3 O4 100.2(9) . .
O13 Mo3 O4 88.3(8) 2_726 .
O15 Mo3 O4 155.2(9) . .
O14 Mo3 O4 78.9(9) . .
O9 Mo3 O2 157.9(9) . 2_726
O13 Mo3 O2 63.1(10) 2_726 2_726
O15 Mo3 O2 97.3(9) . 2_726
O14 Mo3 O2 92.4(9) . 2_726
O4 Mo3 O2 63.4(9) . 2_726
O9 Mo3 O2' 157.0(9) . .
O13 Mo3 O2' 97.0(11) 2_726 .
O15 Mo3 O2' 65.5(8) . .
O14 Mo3 O2' 62.5(9) . .
O4 Mo3 O2' 89.9(10) . .
O2 Mo3 O2' 44.0(8) 2_726 .
O11 Mo4 O5 104.8(11) . .
O11 Mo4 O8 100.6(9) . .
O5 Mo4 O8 98.1(9) . .
O11 Mo4 O12 102.6(10) . .
O5 Mo4 O12 86.5(8) . .
O8 Mo4 O12 154.4(9) . .
O11 Mo4 O7 98.0(8) . .
O5 Mo4 O7 155.3(10) . .
O8 Mo4 O7 86.7(8) . .
O12 Mo4 O7 79.4(8) . .
O11 Mo4 O1 161.2(10) . .
O5 Mo4 O1 64.0(10) . .
O8 Mo4 O1 96.2(9) . .
O12 Mo4 O1 63.2(9) . .
O7 Mo4 O1 91.5(8) . .
O11 Mo4 K1 50.0(7) . .
O5 Mo4 K1 112.1(6) . .
O8 Mo4 K1 50.8(6) . .
O12 Mo4 K1 149.1(6) . .
O7 Mo4 K1 89.8(5) . .
O1 Mo4 K1 146.8(7) . .
O20 Mo5 O17 103.6(9) . .
O20 Mo5 O19 104.2(11) . .
O17 Mo5 O19 96.5(8) . .
O20 Mo5 O8 98.8(9) . .
O17 Mo5 O8 88.5(7) . .
O19 Mo5 O8 154.5(9) . .
O20 Mo5 O13 99.3(10) . .
O17 Mo5 O13 154.9(10) . .
O19 Mo5 O13 87.4(8) . .
O8 Mo5 O13 78.1(8) . .
O20 Mo5 O2 156.5(9) . .
O17 Mo5 O2 98.4(8) . .
O19 Mo5 O2 64.7(9) . .
O8 Mo5 O2 89.8(8) . .
O13 Mo5 O2 61.0(9) . .
O20 Mo5 K1 60.3(7) . .
O17 Mo5 K1 86.5(6) . .
O19 Mo5 K1 164.4(8) . .
O8 Mo5 K1 40.4(6) . .
O13 Mo5 K1 96.3(6) . .
O2 Mo5 K1 130.1(6) . .
O18 Mo6 O7 102.4(10) . .
O18 Mo6 O14 100.9(11) . .
O7 Mo6 O14 96.6(9) . .
O18 Mo6 O10 101.4(10) . .
O7 Mo6 O10 154.7(9) . .
O14 Mo6 O10 87.0(8) . .
O18 Mo6 O17 102.0(9) . .
O7 Mo6 O17 87.3(8) . .
O14 Mo6 O17 155.4(10) . .
O10 Mo6 O17 79.7(7) . .
O18 Mo6 O2' 158.5(10) . .
O7 Mo6 O2' 95.7(9) . .
O14 Mo6 O2' 65.1(10) . .
O10 Mo6 O2' 63.2(9) . .
O17 Mo6 O2' 90.4(9) . .
O18 Mo6 O1' 161.7(10) . .
O7 Mo6 O1' 66.2(9) . .
O14 Mo6 O1' 94.9(10) . .
O10 Mo6 O1' 88.6(9) . .
O17 Mo6 O1' 64.5(8) . .
O2' Mo6 O1' 39.5(8) . .
O34 Mo7 O32 102.4(9) . 2_825
O34 Mo7 O23 99.0(11) . .
O32 Mo7 O23 93.5(12) 2_825 .
O34 Mo7 O35 102.7(9) . .
O32 Mo7 O35 88.4(9) 2_825 .
O23 Mo7 O35 157.3(12) . .
O34 Mo7 O24 101.6(11) . .
O32 Mo7 O24 155.6(12) 2_825 .
O23 Mo7 O24 86.5(11) . .
O35 Mo7 O24 82.6(10) . .
O34 Mo7 O21 155.9(9) . 2_825
O32 Mo7 O21 96.9(10) 2_825 2_825
O23 Mo7 O21 65.3(11) . 2_825
O35 Mo7 O21 92.0(10) . 2_825
O24 Mo7 O21 61.0(10) . 2_825
O40 Mo8 O25 103.7(10) . .
O40 Mo8 O36 104.0(9) . .
O25 Mo8 O36 95.7(10) . .
O40 Mo8 O38 99.3(8) . .
O25 Mo8 O38 155.9(10) . .
O36 Mo8 O38 85.2(8) . .
O40 Mo8 O23 96.5(11) . 2_825
O25 Mo8 O23 87.7(10) . 2_825
O36 Mo8 O23 157.6(10) . 2_825
O38 Mo8 O23 82.9(10) . 2_825
O40 Mo8 O21 155.7(9) . .
O25 Mo8 O21 62.4(10) . .
O36 Mo8 O21 97.4(9) . .
O38 Mo8 O21 93.6(8) . .
O23 Mo8 O21 64.7(11) 2_825 .
O40 Mo8 K1 52.4(6) . .
O25 Mo8 K1 97.0(8) . .
O36 Mo8 K1 155.4(6) . .
O38 Mo8 K1 91.6(5) . .
O23 Mo8 K1 44.1(9) 2_825 .
O21 Mo8 K1 107.1(7) . .
O30 Mo9 O24 104.1(13) . .
O30 Mo9 O39 103.4(9) . .
O24 Mo9 O39 95.9(10) . .
O30 Mo9 O31 99.0(8) . .
O24 Mo9 O31 155.2(10) . .
O39 Mo9 O31 87.4(7) . .
O30 Mo9 O25 101.4(10) . 2_825
O24 Mo9 O25 85.3(9) . 2_825
O39 Mo9 O25 154.1(9) . 2_825
O31 Mo9 O25 81.3(8) . 2_825
O30 Mo9 O21 156.3(10) . 2_825
O24 Mo9 O21 63.5(11) . 2_825
O39 Mo9 O21 98.2(9) . 2_825
O31 Mo9 O21 91.7(8) . 2_825
O25 Mo9 O21 59.2(9) 2_825 2_825
O29 Mo10 O27 100.8(10) . .
O29 Mo10 O35 105.0(12) . .
O27 Mo10 O35 94.5(9) . .
O29 Mo10 O26 102.2(11) . 2_825
O27 Mo10 O26 155.8(11) . 2_825
O35 Mo10 O26 86.8(8) . 2_825
O29 Mo10 O36 99.5(10) . .
O27 Mo10 O36 87.5(8) . .
O35 Mo10 O36 154.6(9) . .
O26 Mo10 O36 81.4(8) 2_825 .
O29 Mo10 O21' 159.3(10) . 2_825
O27 Mo10 O21' 99.0(10) . 2_825
O35 Mo10 O21' 67.5(10) . 2_825
O26 Mo10 O21' 59.2(11) 2_825 2_825
O36 Mo10 O21' 87.1(9) . 2_825
O29 Mo10 O22 158.9(11) . .
O27 Mo10 O22 64.3(10) . .
O35 Mo10 O22 91.5(11) . .
O26 Mo10 O22 91.6(11) 2_825 .
O36 Mo10 O22 66.5(8) . .
O21' Mo10 O22 40.6(10) 2_825 .
O37 Mo11 O26 104.4(12) . .
O37 Mo11 O31 104.7(11) . .
O26 Mo11 O31 95.9(9) . .
O37 Mo11 O33 101.6(10) . .
O26 Mo11 O33 152.4(11) . .
O31 Mo11 O33 86.5(8) . .
O37 Mo11 O32 99.5(12) . .
O26 Mo11 O32 86.4(9) . .
O31 Mo11 O32 154.3(10) . .
O33 Mo11 O32 80.2(9) . .
O37 Mo11 O21' 158.6(11) . .
O26 Mo11 O21' 61.2(12) . .
O31 Mo11 O21' 93.1(9) . .
O33 Mo11 O21' 91.3(9) . .
O32 Mo11 O21' 65.6(10) . .
O28 Mo12 O33 101.4(11) . .
O28 Mo12 O38 103.5(11) . .
O33 Mo12 O38 94.8(8) . .
O28 Mo12 O39 98.7(10) . .
O33 Mo12 O39 88.3(8) . .
O38 Mo12 O39 156.5(9) . .
O28 Mo12 O27 101.6(11) . .
O33 Mo12 O27 156.0(10) . .
O38 Mo12 O27 86.6(8) . .
O39 Mo12 O27 81.4(7) . .
O28 Mo12 O22' 159.7(11) . .
O33 Mo12 O22' 65.2(10) . .
O38 Mo12 O22' 93.2(9) . .
O39 Mo12 O22' 67.0(9) . .
O27 Mo12 O22' 90.8(9) . .
O28 Mo12 O22 162.5(12) . .
O33 Mo12 O22 94.9(10) . .
O38 Mo12 O22 68.6(9) . .
O39 Mo12 O22 88.0(9) . .
O27 Mo12 O22 63.2(10) . .
O22' Mo12 O22 36.9(9) . .
P1 O1' O2' 59.4(13) . .
P1 O1' O2 59.1(12) . .
O2' O1' O2 97.5(18) . .
P1 O1' O1 58.8(12) . .
O2' O1' O1 97.8(17) . .
O2 O1' O1 92.5(17) . .
P1 O1' Mo6 127.2(14) . .
O2' O1' Mo6 68.1(12) . .
O2 O1' Mo6 138.1(15) . .
O1 O1' Mo6 127.4(16) . .
P1 O1 O1' 50.2(11) . .
P1 O1 O2' 53.5(12) . 2_726
O1' O1 O2' 88.2(17) . 2_726
P1 O1 Mo4 124.1(14) . .
O1' O1 Mo4 74.1(12) . .
O2' O1 Mo4 131.7(16) 2_726 .
P1 O1 Mo1 123.6(14) . 2_726
O1' O1 Mo1 141.2(17) . 2_726
O2' O1 Mo1 70.5(12) 2_726 2_726
Mo4 O1 Mo1 95.9(9) . 2_726
P1 O1 Mo2 118.3(13) . .
O1' O1 Mo2 124.2(16) . .
O2' O1 Mo2 131.9(15) 2_726 .
Mo4 O1 Mo2 93.8(10) . .
Mo1 O1 Mo2 93.3(9) 2_726 .
P1 O2' O1' 53.6(12) . .
P1 O2' O1 56.8(12) . 2_726
O1' O2' O1 91.9(17) . 2_726
P1 O2' Mo6 125.7(14) . .
O1' O2' Mo6 72.4(12) . .
O1 O2' Mo6 138.8(16) 2_726 .
P1 O2' Mo3 121.3(14) . .
O1' O2' Mo3 137.6(17) . .
O1 O2' Mo3 121.2(14) 2_726 .
Mo6 O2' Mo3 93.3(9) . .
P1 O2' Mo1 122.6(15) . .
O1' O2' Mo1 127.6(16) . .
O1 O2' Mo1 66.1(12) 2_726 .
Mo6 O2' Mo1 93.2(9) . .
Mo3 O2' Mo1 92.0(9) . .
P1 O2 O1' 51.8(11) . .
P1 O2 Mo5 124.2(13) . .
O1' O2 Mo5 72.6(11) . .
P1 O2 Mo3 122.9(12) . 2_726
O1' O2 Mo3 131.1(15) . 2_726
Mo5 O2 Mo3 94.9(8) . 2_726
P1 O2 Mo2 119.7(12) . 2_726
O1' O2 Mo2 133.4(15) . 2_726
Mo5 O2 Mo2 93.9(8) . 2_726
Mo3 O2 Mo2 93.5(9) 2_726 2_726
Mo1 O3 Mo2 138.1(13) . 2_726
Mo2 O4 Mo3 138.2(12) . .
Mo4 O5 Mo1 139.0(14) . 2_726
Mo6 O7 Mo4 139.8(12) . .
Mo4 O8 Mo5 139.4(11) . .
Mo4 O8 K1 99.8(8) . .
Mo5 O8 K1 113.5(8) . .
Mo1 O10 Mo6 139.2(12) . .
Mo4 O11 K1 104.2(9) . .
Mo2 O12 Mo4 139.8(12) . .
Mo3 O13 Mo5 140.3(15) 2_726 .
Mo6 O14 Mo3 138.6(13) . .
Mo3 O15 Mo1 138.6(10) . .
Mo5 O17 Mo6 137.5(11) . .
Mo5 O19 Mo2 139.7(13) . 2_726
P2 O21' O22 54.2(14) . 2_825
P2 O21' O22' 53.6(12) . .
O22 O21' O22' 97(2) 2_825 .
P2 O21' Mo11 127.8(15) . .
O22 O21' Mo11 141.8(19) 2_825 .
O22' O21' Mo11 74.2(13) . .
P2 O21' Mo10 125.2(17) . 2_825
O22 O21' Mo10 71.1(14) 2_825 2_825
O22' O21' Mo10 147.5(19) . 2_825
Mo11 O21' Mo10 96.2(10) . 2_825
P2 O21 Mo8 121.0(13) . .
P2 O21 Mo9 121.8(13) . 2_825
Mo8 O21 Mo9 96.6(9) . 2_825
P2 O21 Mo7 119.6(13) . 2_825
Mo8 O21 Mo7 96.4(10) . 2_825
Mo9 O21 Mo7 95.5(9) 2_825 2_825
P2 O22' O22 58.9(14) . .
P2 O22' O21' 58.1(13) . .
O22 O22' O21' 103(2) . .
P2 O22' Mo12 130.5(15) . .
O22 O22' Mo12 72.0(14) . .
O21' O22' Mo12 135.7(19) . .
P2 O22 O22' 59.1(14) . .
P2 O22 O21' 58.9(14) . 2_825
O22' O22 O21' 104(2) . 2_825
P2 O22 Mo12 129.7(16) . .
O22' O22 Mo12 71.1(14) . .
O21' O22 Mo12 147.6(19) 2_825 .
P2 O22 Mo10 127.1(16) . .
O22' O22 Mo10 138(2) . .
O21' O22 Mo10 68.3(14) 2_825 .
Mo12 O22 Mo10 93.8(10) . .
Mo7 O23 Mo8 133.6(16) . 2_825
Mo7 O23 K1 116.0(12) . 2_825
Mo8 O23 K1 107.6(11) 2_825 2_825
Mo9 O24 Mo7 139.9(16) . .
Mo8 O25 Mo9 141.6(14) . 2_825
Mo11 O26 Mo10 142.6(17) . 2_825
Mo10 O27 Mo12 137.7(13) . .
Mo11 O31 Mo9 140.2(9) . .
Mo7 O32 Mo11 139.5(11) 2_825 .
Mo12 O33 Mo11 140.6(14) . .
Mo10 O35 Mo7 140.7(11) . .
Mo8 O36 Mo10 140.8(10) . .
Mo12 O38 Mo8 139.5(11) . .
Mo9 O39 Mo12 138.0(10) . .
Mo8 O40 Ag1 133.5(9) . .
Mo8 O40 K1 104.2(8) . .
Ag1 O40 K1 77.6(5) . .
N6 Ag1 C21 150.1(8) . 2_736
N6 Ag1 C20 167.5(8) . 2_736
C21 Ag1 C20 33.8(8) 2_736 2_736
N6 Ag1 O40 85.8(6) . .
C21 Ag1 O40 89.0(7) 2_736 .
C20 Ag1 O40 106.7(7) 2_736 .
N6 Ag1 K1 53.7(5) . .
C21 Ag1 K1 143.8(6) 2_736 .
C20 Ag1 K1 132.7(7) 2_736 .
O40 Ag1 K1 60.7(4) . .
N4 Ag2 N17 141.4(7) 2_735 .
N4 Ag2 N3 115.4(6) 2_735 1_565
N17 Ag2 N3 102.8(6) . 1_565
N20 Ag3 N5 130.5(7) . .
N20 Ag3 N11 115.9(7) . .
N5 Ag3 N11 102.3(7) . .
N19 Ag4 N15 101.0(6) . .
N19 Ag4 N10 112.4(7) . .
N15 Ag4 N10 110.5(7) . .
N19 Ag4 C12 106.6(8) . .
N15 Ag4 C12 123.4(7) . .
N10 Ag4 C12 103.0(8) . .
N12 Ag5 N12 179.998(2) . 2_736
N16 Ag6 N2 143.1(7) . 1_565
N16 Ag6 N18 112.5(7) . .
N2 Ag6 N18 100.9(7) 1_565 .
N8 Ag7 N1 114.4(7) . .
N8 Ag7 C28 135.9(7) . 1_545
N1 Ag7 C28 106.9(7) . 1_545
N8 Ag7 K1 58.2(5) . .
N1 Ag7 K1 62.0(5) . .
C28 Ag7 K1 165.3(5) 1_545 .
N9 Ag8 N14 115.4(6) . .
N9 Ag8 N13 117.1(6) . 2_646
N14 Ag8 N13 127.2(6) . 2_646
N9 Ag8 Ag8 167.0(4) . 2_646
N14 Ag8 Ag8 60.0(4) . 2_646
N13 Ag8 Ag8 67.5(4) 2_646 2_646
N7 K1 O1W 132.1(12) . .
N7 K1 O8 83.8(7) . .
O1W K1 O8 63.0(10) . .
N7 K1 O11 100.3(7) . .
O1W K1 O11 88.4(10) . .
O8 K1 O11 55.1(5) . .
N7 K1 O23 133.6(8) . 2_825
O1W K1 O23 93.1(11) . 2_825
O8 K1 O23 115.6(7) . 2_825
O11 K1 O23 66.3(6) . 2_825
N7 K1 N6 24.0(6) . .
O1W K1 N6 146.5(11) . .
O8 K1 N6 85.4(5) . .
O11 K1 N6 81.7(5) . .
O23 K1 N6 111.6(6) 2_825 .
N7 K1 C3 80.8(9) . .
O1W K1 C3 123.7(11) . .
O8 K1 C3 162.8(9) . .
O11 K1 C3 135.7(8) . .
O23 K1 C3 81.0(9) 2_825 .
N6 K1 C3 83.7(7) . .
N7 K1 N8 16.8(6) . .
O1W K1 N8 121.1(11) . .
O8 K1 N8 86.6(6) . .
O11 K1 N8 114.8(5) . .
O23 K1 N8 145.5(6) 2_825 .
N6 K1 N8 40.6(5) . .
C3 K1 N8 76.5(8) . .
N7 K1 O40 82.0(6) . .
O1W K1 O40 142.4(11) . .
O8 K1 O40 116.3(5) . .
O11 K1 O40 67.2(5) . .
O23 K1 O40 51.6(6) 2_825 .
N6 K1 O40 60.5(5) . .
C3 K1 O40 69.2(7) . .
N8 K1 O40 95.6(5) . .
N7 K1 C1 92.4(7) . .
O1W K1 C1 84.2(10) . .
O8 K1 C1 128.8(6) . .
O11 K1 C1 167.3(6) . .
O23 K1 C1 103.6(7) 2_825 .
N6 K1 C1 110.1(6) . .
C3 K1 C1 44.7(8) . .
N8 K1 C1 77.9(6) . .
O40 K1 C1 113.6(5) . .
N7 K1 Mo4 91.2(6) . .
O1W K1 Mo4 76.6(10) . .
O8 K1 Mo4 29.5(4) . .
O11 K1 Mo4 25.7(4) . .
O23 K1 Mo4 90.0(6) 2_825 .
N6 K1 Mo4 80.8(4) . .
C3 K1 Mo4 157.9(6) . .
N8 K1 Mo4 101.2(4) . .
O40 K1 Mo4 89.3(3) . .
C1 K1 Mo4 157.1(5) . .
N7 K1 Ag1 58.5(5) . .
O1W K1 Ag1 135.6(10) . .
O8 K1 Ag1 78.9(4) . .
O11 K1 Ag1 49.6(4) . .
O23 K1 Ag1 83.2(5) 2_825 .
N6 K1 Ag1 35.2(4) . .
C3 K1 Ag1 99.5(6) . .
N8 K1 Ag1 75.3(3) . .
O40 K1 Ag1 41.7(3) . .
C1 K1 Ag1 139.7(5) . .
Mo4 K1 Ag1 59.20(10) . .
N4 C1 N1 110(2) . .
N4 C1 C2 129(2) . .
N1 C1 C2 121(2) . .
N4 C1 K1 97.7(15) . .
N1 C1 K1 83.0(14) . .
C2 C1 K1 84.4(15) . .
C7 C2 C3 120(3) . .
C7 C2 C1 126(3) . .
C3 C2 C1 115(2) . .
C4 C3 C2 116(3) . .
C4 C3 K1 120(2) . .
C2 C3 K1 96.6(18) . .
C4 C3 H3A 107.9 . .
C2 C3 H3A 107.9 . .
K1 C3 H3A 107.9 . .
C5 C4 C3 120(4) . .
C5 C4 H4A 120.0 . .
C3 C4 H4A 120.0 . .
C6 C5 C4 128(4) . .
C6 C5 H5A 115.9 . .
C4 C5 H5A 115.9 . .
C5 C6 C7 110(3) . .
C5 C6 H6A 124.9 . .
C7 C6 H6A 124.9 . .
C2 C7 C6 126(3) . .
C2 C7 C8 124(3) . .
C6 C7 C8 111(3) . .
C7 C8 H8A 109.5 . .
C7 C8 H8B 109.5 . .
H8A C8 H8B 109.5 . .
C7 C8 H8C 109.5 . .
H8A C8 H8C 109.5 . .
H8B C8 H8C 109.5 . .
N8 C9 N5 110(2) . .
N8 C9 C10 129(2) . .
N5 C9 C10 121(2) . .
C11 C10 C15 121(2) . .
C11 C10 C9 121(2) . .
C15 C10 C9 118(2) . .
C12 C11 C10 124(2) . .
C12 C11 H11A 118.0 . .
C10 C11 H11A 118.0 . .
C11 C12 C13 120(3) . .
C11 C12 Ag4 96.1(16) . .
C13 C12 Ag4 94.4(16) . .
C11 C12 H12A 114.4 . .
C13 C12 H12A 114.4 . .
Ag4 C12 H12A 114.4 . .
C12 C13 C14 118(2) . .
C12 C13 H13A 120.9 . .
C14 C13 H13A 120.9 . .
C15 C14 C13 121(2) . .
C15 C14 H14A 119.5 . .
C13 C14 H14A 119.5 . .
C10 C15 C14 116(2) . .
C10 C15 C16 123(2) . .
C14 C15 C16 121(2) . .
C15 C16 H16A 109.5 . .
C15 C16 H16B 109.5 . .
H16A C16 H16B 109.5 . .
C15 C16 H16C 109.5 . .
H16A C16 H16C 109.5 . .
H16B C16 H16C 109.5 . .
N9 C17 N12 110.0(19) . .
N9 C17 C18 124.0(19) . .
N12 C17 C18 125.9(19) . .
C19 C18 C23 119(2) . .
C19 C18 C17 118(2) . .
C23 C18 C17 123(2) . .
C18 C19 C20 121(2) . .
C18 C19 H19A 119.6 . .
C20 C19 H19A 119.6 . .
C19 C20 C21 120(3) . .
C19 C20 Ag1 109.7(17) . 2_736
C21 C20 Ag1 71.7(15) . 2_736
C19 C20 H20A 119.9 . .
C21 C20 H20A 119.9 . .
Ag1 C20 H20A 88.7 2_736 .
C22 C21 C20 117(2) . .
C22 C21 Ag1 104.8(17) . 2_736
C20 C21 Ag1 74.5(15) . 2_736
C22 C21 H21A 121.6 . .
C20 C21 H21A 121.6 . .
Ag1 C21 H21A 90.7 2_736 .
C23 C22 C21 124(3) . .
C23 C22 H22A 118.1 . .
C21 C22 H22A 118.1 . .
C22 C23 C18 119(2) . .
C22 C23 C24 118(2) . .
C18 C23 C24 122(2) . .
C23 C24 H24A 109.5 . .
C23 C24 H24B 109.5 . .
H24A C24 H24B 109.5 . .
C23 C24 H24C 109.5 . .
H24A C24 H24C 109.5 . .
H24B C24 H24C 109.5 . .
N16 C25 N13 107.9(19) . .
N16 C25 C26 126(2) . .
N13 C25 C26 126(2) . .
C31 C26 C25 128(2) . .
C31 C26 C27 116(2) . .
C25 C26 C27 116(2) . .
C28 C27 C26 120(2) . .
C28 C27 H27A 119.9 . .
C26 C27 H27A 119.9 . .
C27 C28 C29 120(2) . .
C27 C28 Ag7 84.7(13) . 1_565
C29 C28 Ag7 90.8(16) . 1_565
C27 C28 H28A 120.1 . .
C29 C28 H28A 120.1 . .
Ag7 C28 H28A 94.5 1_565 .
C30 C29 C28 121(2) . .
C30 C29 H29A 119.7 . .
C28 C29 H29A 119.7 . .
C29 C30 C31 120(2) . .
C29 C30 H30A 119.8 . .
C31 C30 H30A 119.8 . .
C30 C31 C26 122(2) . .
C30 C31 C32 115(2) . .
C26 C31 C32 123(2) . .
C31 C32 H32A 109.5 . .
C31 C32 H32B 109.5 . .
H32A C32 H32B 109.5 . .
C31 C32 H32C 109.5 . .
H32A C32 H32C 109.5 . .
H32B C32 H32C 109.5 . .
N20 C33 N17 109.1(19) . .
N20 C33 C34 126(2) . .
N17 C33 C34 125(2) . .
C35 C34 C39 125(3) . .
C35 C34 C33 120(2) . .
C39 C34 C33 115(2) . .
C36 C35 C34 115(3) . .
C36 C35 C40 123(3) . .
C34 C35 C40 122(2) . .
C37 C36 C35 123(4) . .
C37 C36 H36A 118.3 . .
C35 C36 H36A 118.3 . .
C36 C37 C38 122(4) . .
C36 C37 H37A 119.1 . .
C38 C37 H37A 119.1 . .
C37 C38 C39 119(4) . .
C37 C38 H38A 120.4 . .
C39 C38 H38A 120.4 . .
C34 C39 C38 116(3) . .
C34 C39 H39A 122.2 . .
C38 C39 H39A 122.2 . .
C35 C40 H40A 109.5 . .
C35 C40 H40B 109.5 . .
H40A C40 H40B 109.5 . .
C35 C40 H40C 109.5 . .
H40A C40 H40C 109.5 . .
H40B C40 H40C 109.5 . .
N2 N1 C1 106(2) . .
N2 N1 Ag7 127.5(16) . .
C1 N1 Ag7 123.3(17) . .
N3 N2 N1 109(2) . .
N3 N2 Ag6 127.7(15) . 1_545
N1 N2 Ag6 123.6(16) . 1_545
N2 N3 N4 110.0(18) . .
N2 N3 Ag2 126.4(15) . 1_545
N4 N3 Ag2 120.1(14) . 1_545
C1 N4 N3 105.5(18) . .
C1 N4 Ag2 134.9(16) . 2_735
N3 N4 Ag2 119.3(13) . 2_735
N6 N5 C9 107.3(18) . .
N6 N5 Ag3 129.1(14) . .
C9 N5 Ag3 123.3(15) . .
N5 N6 N7 106.6(17) . .
N5 N6 Ag1 122.2(14) . .
N7 N6 Ag1 130.4(13) . .
N5 N6 K1 146.6(14) . .
N7 N6 K1 41.7(10) . .
Ag1 N6 K1 91.1(6) . .
N6 N7 N8 109.7(16) . .
N6 N7 K1 114.2(14) . .
N8 N7 K1 135.4(14) . .
C9 N8 N7 105.8(18) . .
C9 N8 Ag7 139.6(16) . .
N7 N8 Ag7 114.3(13) . .
C9 N8 K1 132.8(15) . .
N7 N8 K1 27.9(9) . .
Ag7 N8 K1 86.8(6) . .
C17 N9 N10 104.9(17) . .
C17 N9 Ag8 134.4(15) . .
N10 N9 Ag8 117.8(13) . .
N11 N10 N9 110.8(17) . .
N11 N10 Ag4 122.9(14) . .
N9 N10 Ag4 122.5(13) . .
N10 N11 N12 107.6(17) . .
N10 N11 Ag3 110.5(13) . .
N12 N11 Ag3 141.2(13) . .
C17 N12 N11 106.6(16) . .
C17 N12 Ag5 126.5(15) . .
N11 N12 Ag5 125.0(14) . .
N14 N13 C25 105.9(16) . .
N14 N13 Ag8 105.2(12) . 2_646
C25 N13 Ag8 148.8(14) . 2_646
N15 N14 N13 106.8(16) . .
N15 N14 Ag8 125.9(14) . .
N13 N14 Ag8 125.6(12) . .
N14 N15 N16 113.5(18) . .
N14 N15 Ag4 114.2(14) . .
N16 N15 Ag4 131.7(16) . .
N15 N16 C25 105.8(19) . .
N15 N16 Ag6 117.9(15) . .
C25 N16 Ag6 136.2(16) . .
C33 N17 N18 105.8(18) . .
C33 N17 Ag2 132.3(15) . .
N18 N17 Ag2 116.7(14) . .
N19 N18 N17 108.7(18) . .
N19 N18 Ag6 117.8(14) . .
N17 N18 Ag6 131.0(15) . .
N18 N19 N20 109.2(19) . .
N18 N19 Ag4 129.9(15) . .
N20 N19 Ag4 120.8(14) . .
C33 N20 N19 107.2(18) . .
C33 N20 Ag3 136.5(16) . .
N19 N20 Ag3 116.3(14) . .

loop_
_geom_bond_atom_site_label_1
_geom_bond_atom_site_label_2
_geom_bond_distance
_geom_bond_site_symmetry_2
P1 O1' 1.46(2) .
P1 O1' 1.46(2) 2_726
P1 O2' 1.56(3) 2_726
P1 O2' 1.56(3) .
P1 O2 1.59(2) .
P1 O2 1.59(2) 2_726
P1 O1 1.62(3) 2_726
P1 O1 1.62(3) .
P2 O22' 1.49(2) .
P2 O22' 1.49(2) 2_825
P2 O22 1.49(3) 2_825
P2 O22 1.49(3) .
P2 O21' 1.57(3) .
P2 O21' 1.57(3) 2_825
P2 O21 1.69(3) 2_825
P2 O21 1.69(3) .
Mo1 O6 1.624(18) .
Mo1 O10 1.81(2) .
Mo1 O3 1.818(19) .
Mo1 O15 1.978(17) .
Mo1 O5 2.02(2) 2_726
Mo1 O1 2.42(3) 2_726
Mo1 O2' 2.50(3) .
Mo2 O16 1.681(18) .
Mo2 O12 1.81(2) .
Mo2 O4 1.81(2) .
Mo2 O3 2.00(2) 2_726
Mo2 O19 2.001(19) 2_726
Mo2 O2 2.48(3) 2_726
Mo2 O1 2.48(3) .
Mo3 O9 1.675(18) .
Mo3 O13 1.796(19) 2_726
Mo3 O15 1.848(18) .
Mo3 O14 1.98(2) .
Mo3 O4 2.02(2) .
Mo3 O2 2.43(2) 2_726
Mo3 O2' 2.48(3) .
Mo4 O11 1.658(18) .
Mo4 O5 1.794(18) .
Mo4 O8 1.847(18) .
Mo4 O12 1.980(18) .
Mo4 O7 2.013(19) .
Mo4 O1 2.39(3) .
Mo4 K1 3.701(6) .
Mo5 O20 1.617(16) .
Mo5 O17 1.815(18) .
Mo5 O19 1.818(19) .
Mo5 O8 1.967(19) .
Mo5 O13 2.002(19) .
Mo5 O2 2.42(2) .
Mo5 K1 4.111(7) .
Mo6 O18 1.647(17) .
Mo6 O7 1.824(19) .
Mo6 O14 1.845(18) .
Mo6 O10 2.010(18) .
Mo6 O17 2.022(17) .
Mo6 O2' 2.43(3) .
Mo6 O1' 2.50(2) .
Mo7 O34 1.654(15) .
Mo7 O32 1.85(2) 2_825
Mo7 O23 1.87(3) .
Mo7 O35 1.94(2) .
Mo7 O24 1.98(2) .
Mo7 O21 2.44(3) 2_825
Mo8 O40 1.674(18) .
Mo8 O25 1.76(2) .
Mo8 O36 1.831(18) .
Mo8 O38 2.01(2) .
Mo8 O23 2.03(3) 2_825
Mo8 O21 2.37(3) .
Mo8 K1 4.090(8) .
Mo9 O30 1.658(16) .
Mo9 O24 1.83(2) .
Mo9 O39 1.868(19) .
Mo9 O31 1.967(17) .
Mo9 O25 2.00(2) 2_825
Mo9 O21 2.40(3) 2_825
Mo10 O29 1.653(18) .
Mo10 O27 1.84(2) .
Mo10 O35 1.833(19) .
Mo10 O26 1.96(2) 2_825
Mo10 O36 1.969(17) .
Mo10 O21' 2.41(3) 2_825
Mo10 O22 2.46(3) .
Mo11 O37 1.660(19) .
Mo11 O26 1.81(2) .
Mo11 O31 1.849(16) .
Mo11 O33 2.001(19) .
Mo11 O32 1.998(18) .
Mo11 O21' 2.39(3) .
Mo12 O28 1.59(2) .
Mo12 O33 1.801(18) .
Mo12 O38 1.829(17) .
Mo12 O39 1.953(18) .
Mo12 O27 1.99(2) .
Mo12 O22' 2.41(3) .
Mo12 O22 2.43(3) .
O1' O2' 1.66(3) .
O1' O2 1.73(3) .
O1' O1 1.79(4) .
O1 O2' 1.82(4) 2_726
O1 Mo1 2.42(3) 2_726
O1W K1 2.40(5) .
O2' O1 1.82(4) 2_726
O2 Mo3 2.43(2) 2_726
O2 Mo2 2.48(3) 2_726
O3 Mo2 2.00(2) 2_726
O5 Mo1 2.02(2) 2_726
O8 K1 2.91(2) .
O11 K1 2.93(2) .
O13 Mo3 1.796(19) 2_726
O19 Mo2 2.001(19) 2_726
O21' O22 1.69(4) 2_825
O21' O22' 1.72(4) .
O21' Mo10 2.41(3) 2_825
O21 Mo9 2.40(2) 2_825
O21 Mo7 2.44(3) 2_825
O22' O22 1.53(4) .
O22 O21' 1.69(4) 2_825
O23 Mo8 2.03(3) 2_825
O23 K1 2.99(3) 2_825
O25 Mo9 2.00(2) 2_825
O26 Mo10 1.96(2) 2_825
O32 Mo7 1.85(2) 2_825
O40 Ag1 2.550(17) .
O40 K1 3.343(19) .
Ag1 N6 2.160(19) .
Ag1 C21 2.43(3) 2_736
Ag1 C20 2.47(2) 2_736
Ag1 K1 3.745(6) .
Ag2 N4 2.200(18) 2_735
Ag2 N17 2.231(18) .
Ag2 N3 2.433(18) 1_565
Ag3 N20 2.17(2) .
Ag3 N5 2.220(18) .
Ag3 N11 2.394(19) .
Ag4 N19 2.28(2) .
Ag4 N15 2.339(18) .
Ag4 N10 2.358(18) .
Ag4 C12 2.54(2) .
Ag5 N12 2.077(17) .
Ag5 N12 2.077(17) 2_736
Ag6 N16 2.21(2) .
Ag6 N2 2.22(2) 1_565
Ag6 N18 2.366(19) .
Ag7 N8 2.238(19) .
Ag7 N1 2.31(2) .
Ag7 C28 2.54(2) 1_545
Ag7 K1 3.893(7) .
Ag8 N9 2.225(18) .
Ag8 N14 2.268(17) .
Ag8 N13 2.296(17) 2_646
Ag8 Ag8 3.355(4) 2_646
K1 N7 2.203(19) .
K1 O23 2.99(3) 2_825
K1 N6 3.018(18) .
K1 C3 3.09(3) .
K1 N8 3.31(2) .
K1 C1 3.37(3) .
C1 N4 1.32(3) .
C1 N1 1.34(3) .
C1 C2 1.50(4) .
C2 C7 1.34(4) .
C2 C3 1.43(4) .
C3 C4 1.38(4) .
C3 H3A 0.9800 .
C4 C5 1.35(5) .
C4 H4A 0.9300 .
C5 C6 1.36(5) .
C5 H5A 0.9300 .
C6 C7 1.44(4) .
C6 H6A 0.9300 .
C7 C8 1.48(5) .
C8 H8A 0.9600 .
C8 H8B 0.9600 .
C8 H8C 0.9600 .
C9 N8 1.32(3) .
C9 N5 1.36(3) .
C9 C10 1.50(3) .
C10 C11 1.37(3) .
C10 C15 1.39(3) .
C11 C12 1.33(3) .
C11 H11A 0.9300 .
C12 C13 1.38(4) .
C12 H12A 0.9800 .
C13 C14 1.44(4) .
C13 H13A 0.9300 .
C14 C15 1.42(3) .
C14 H14A 0.9300 .
C15 C16 1.47(3) .
C16 H16A 0.9600 .
C16 H16B 0.9600 .
C16 H16C 0.9600 .
C17 N9 1.34(2) .
C17 N12 1.34(3) .
C17 C18 1.46(3) .
C18 C19 1.39(3) .
C18 C23 1.43(3) .
C19 C20 1.40(3) .
C19 H19A 0.9300 .
C20 C21 1.42(4) .
C20 Ag1 2.47(2) 2_736
C20 H20A 0.9300 .
C21 C22 1.39(4) .
C21 Ag1 2.43(3) 2_736
C21 H21A 0.9300 .
C22 C23 1.35(3) .
C22 H22A 0.9300 .
C23 C24 1.49(3) .
C24 H24A 0.9600 .
C24 H24B 0.9600 .
C24 H24C 0.9600 .
C25 N16 1.35(3) .
C25 N13 1.38(3) .
C25 C26 1.43(3) .
C26 C31 1.42(3) .
C26 C27 1.46(3) .
C27 C28 1.37(3) .
C27 H27A 0.9300 .
C28 C29 1.43(3) .
C28 Ag7 2.54(2) 1_565
C28 H28A 0.9300 .
C29 C30 1.36(4) .
C29 H29A 0.9300 .
C30 C31 1.37(3) .
C30 H30A 0.9300 .
C31 C32 1.49(3) .
C32 H32A 0.9600 .
C32 H32B 0.9600 .
C32 H32C 0.9600 .
C33 N20 1.34(3) .
C33 N17 1.36(3) .
C33 C34 1.49(3) .
C34 C35 1.40(4) .
C34 C39 1.41(4) .
C35 C36 1.38(4) .
C35 C40 1.50(4) .
C36 C37 1.35(5) .
C36 H36A 0.9300 .
C37 C38 1.36(6) .
C37 H37A 0.9300 .
C38 C39 1.44(5) .
C38 H38A 0.9300 .
C39 H39A 0.9300 .
C40 H40A 0.9600 .
C40 H40B 0.9600 .
C40 H40C 0.9600 .
N1 N2 1.32(3) .
N2 N3 1.31(3) .
N2 Ag6 2.22(2) 1_545
N3 N4 1.32(2) .
N3 Ag2 2.433(18) 1_545
N4 Ag2 2.200(18) 2_735
N5 N6 1.34(2) .
N6 N7 1.35(2) .
N7 N8 1.36(3) .
N9 N10 1.36(2) .
N10 N11 1.30(2) .
N11 N12 1.36(2) .
N13 N14 1.37(2) .
N13 Ag8 2.296(17) 2_646
N14 N15 1.29(2) .
N15 N16 1.31(2) .
N17 N18 1.36(3) .
N18 N19 1.32(2) .
N19 N20 1.34(3) .
